data_7214925
loop_
_publ_author_name
'Tzeng, Biing-Chiau'
'Ding, Chau-Shiung'
'Chang, Tsung-Yi'
'Hu, Cho-Chun'
'Lee, Gene-Hsiang'

_publ_section_title
;
 Toward heteronuclear supramolecular architectures of pyridine-4-thiolate
;
_journal_issue 23
_journal_name_full CrystEngComm
_journal_page_first 8228
_journal_paper_doi 10.1039/c2ce26367j
_journal_volume 14
_journal_year 2012
_chemical_formula_sum 'C60.5 H73 Cl9 I4 N8 Pt2 S4 Zn2'
_chemical_formula_weight 2388.08
_chemical_name_systematic
;
?
;
_space_group_IT_number 14
_symmetry_cell_setting monoclinic
_symmetry_space_group_name_Hall '-P 2yn'
_symmetry_space_group_name_H-M 'P 1 21/n 1'
_atom_sites_solution_hydrogens geom
_atom_sites_solution_primary direct
_atom_sites_solution_secondary difmap
_audit_creation_method SHELXL-97
_cell_angle_alpha 90.00
_cell_angle_beta 98.9677(11)
_cell_angle_gamma 90.00
_cell_formula_units_Z 8
_cell_length_a 25.7484(8)
_cell_length_b 22.6562(6)
_cell_length_c 27.7603(8)
_cell_measurement_reflns_used all
_cell_measurement_temperature 150(2)
_cell_measurement_theta_max 25.00
_cell_measurement_theta_min 1.00
_cell_volume 15996.3(8)
_computing_cell_refinement DENZO-SMN
_computing_data_collection 'NONIUS COLLECT'
_computing_data_reduction DENZO-SMN
_computing_molecular_graphics 'Bruker SHELXTL'
_computing_publication_material 'Bruker SHELXTL'
_computing_structure_refinement 'SHELXL-97 (Sheldrick, 1997)'
_computing_structure_solution 'SHELXS-97 (Sheldrick, 1990)'
_diffrn_ambient_temperature 150(2)
_diffrn_measured_fraction_theta_full 1.000
_diffrn_measured_fraction_theta_max 1.000
_diffrn_measurement_device_type 'NONIUS KappaCCD'
_diffrn_measurement_method '\w scans'
_diffrn_radiation_monochromator graphite
_diffrn_radiation_source 'fine-focus sealed tube'
_diffrn_radiation_type MoK\a
_diffrn_radiation_wavelength 0.71073
_diffrn_reflns_av_R_equivalents 0.0792
_diffrn_reflns_av_sigmaI/netI 0.0793
_diffrn_reflns_limit_h_max 30
_diffrn_reflns_limit_h_min -30
_diffrn_reflns_limit_k_max 26
_diffrn_reflns_limit_k_min -26
_diffrn_reflns_limit_l_max 33
_diffrn_reflns_limit_l_min -32
_diffrn_reflns_number 93824
_diffrn_reflns_theta_full 25.00
_diffrn_reflns_theta_max 25.00
_diffrn_reflns_theta_min 1.00
_exptl_absorpt_coefficient_mu 6.070
_exptl_absorpt_correction_T_max 0.4434
_exptl_absorpt_correction_T_min 0.2813
_exptl_absorpt_correction_type multi-scan
_exptl_crystal_colour yellow
_exptl_crystal_density_diffrn 1.983
_exptl_crystal_density_meas ?
_exptl_crystal_density_method 'not measured'
_exptl_crystal_description block
_exptl_crystal_F_000 9096
_exptl_crystal_size_max 0.28
_exptl_crystal_size_mid 0.26
_exptl_crystal_size_min 0.16
_refine_diff_density_max 2.458
_refine_diff_density_min -1.381
_refine_diff_density_rms 0.190
_refine_ls_extinction_method none
_refine_ls_goodness_of_fit_ref 1.006
_refine_ls_hydrogen_treatment constr
_refine_ls_matrix_type full
_refine_ls_number_parameters 1599
_refine_ls_number_reflns 28176
_refine_ls_number_restraints 6
_refine_ls_restrained_S_all 1.010
_refine_ls_R_factor_all 0.0842
_refine_ls_R_factor_gt 0.0419
_refine_ls_shift/su_max 0.025
_refine_ls_shift/su_mean 0.001
_refine_ls_structure_factor_coef Fsqd
_refine_ls_weighting_details 'calc w=1/[\s^2^(Fo^2^)+(0.0558P)^2^+0.0000P] where P=(Fo^2^+2Fc^2^)/3'
_refine_ls_weighting_scheme calc
_refine_ls_wR_factor_gt 0.0960
_refine_ls_wR_factor_ref 0.1144
_reflns_number_gt 18271
_reflns_number_total 28176
_reflns_threshold_expression >2sigma(I)
_cod_data_source_file c2ce26367j.txt
_cod_data_source_block ic13423
_cod_depositor_comments
;
The following automatic conversions were performed:

'_symmetry_cell_setting' value 'Monoclinic' changed to 'monoclinic'
according to
/usr/data/users/saulius/automatic-downloads/retrospective/RSC/lib/dictionaries/cif_core.dic
dictionary named 'cif_core.dic' version 2.4.2 from 2011-04-26.

Automatic conversion script
Id: cif_fix_values 2281 2013-09-26 08:29:07Z andrius 

The following automatic conversions were performed:

'_exptl_crystal_density_meas' value 'not_measured' was changed to '?'
- the value is perceived as not measured.

Automatic conversion script
Id: cif_fix_values 3008 2015-01-20 13:52:24Z robertas 
;
_cod_original_sg_symbol_H-M P2(1)/n
_cod_original_formula_sum 'C60.50 H73 Cl9 I4 N8 Pt2 S4 Zn2'
_cod_database_code 7214925

loop_
_symmetry_equiv_pos_as_xyz
'x, y, z'
'-x+1/2, y+1/2, -z+1/2'
'-x, -y, -z'
'x-1/2, -y-1/2, z-1/2'

loop_
_atom_site_label
_atom_site_type_symbol
_atom_site_fract_x
_atom_site_fract_y
_atom_site_fract_z
_atom_site_U_iso_or_equiv
_atom_site_adp_type
_atom_site_occupancy
_atom_site_symmetry_multiplicity
_atom_site_calc_flag
_atom_site_refinement_flags
_atom_site_disorder_assembly
_atom_site_disorder_group
Pt1 Pt 0.441178(14) 0.486165(15) 0.568052(12) 0.02774(9) Uani 1 1 d . . .
Pt2 Pt 0.219224(13) 0.161263(14) 0.821228(13) 0.02797(9) Uani 1 1 d . . .
Zn1 Zn 0.32887(4) 0.17321(4) 0.58127(4) 0.0299(2) Uani 1 1 d . . .
Zn2 Zn 0.41127(4) 0.43098(4) 0.83555(4) 0.0310(2) Uani 1 1 d . . .
I1 I 0.27911(2) 0.11520(3) 0.51029(2) 0.03949(16) Uani 1 1 d . . .
I2 I 0.41710(2) 0.13307(3) 0.62449(2) 0.03758(16) Uani 1 1 d . . .
I3 I 0.49664(2) 0.37116(3) 0.85669(3) 0.04744(18) Uani 1 1 d . . .
I4 I 0.38617(3) 0.51435(3) 0.89029(2) 0.04561(18) Uani 1 1 d . . .
S1 S 0.36243(9) 0.45244(10) 0.52764(9) 0.0345(6) Uani 1 1 d . . .
S2 S 0.17093(9) 0.16411(10) 0.74481(8) 0.0320(5) Uani 1 1 d . . .
S3 S 0.39591(9) 0.54480(10) 0.61458(8) 0.0349(6) Uani 1 1 d . . .
S4 S 0.20237(9) 0.25974(10) 0.82667(9) 0.0372(6) Uani 1 1 d . . .
N1 N 0.3408(3) 0.2587(3) 0.5620(2) 0.0254(16) Uani 1 1 d . . .
N2 N 0.2805(3) 0.1794(3) 0.6321(2) 0.0285(17) Uani 1 1 d . . .
N3 N 0.4112(3) 0.4665(3) 0.7676(3) 0.0299(17) Uani 1 1 d . . .
N4 N 0.3485(3) 0.3735(3) 0.8288(2) 0.0287(17) Uani 1 1 d . . .
N5 N 0.5142(3) 0.5187(3) 0.5978(2) 0.0272(17) Uani 1 1 d . . .
N6 N 0.4898(3) 0.4369(3) 0.5312(2) 0.0304(17) Uani 1 1 d . . .
N7 N 0.2574(3) 0.1493(3) 0.8909(2) 0.0283(17) Uani 1 1 d . . .
N8 N 0.2337(3) 0.0717(3) 0.8217(3) 0.0297(17) Uani 1 1 d . . .
C1 C 0.3844(3) 0.2881(4) 0.5833(3) 0.031(2) Uani 1 1 d . . .
H1 H 0.4097 0.2676 0.6057 0.037 Uiso 1 1 calc R . .
C2 C 0.3932(3) 0.3470(3) 0.5737(3) 0.028(2) Uani 1 1 d . . .
H2 H 0.4241 0.3661 0.5894 0.034 Uiso 1 1 calc R . .
C3 C 0.3572(3) 0.3779(4) 0.5414(3) 0.027(2) Uani 1 1 d . . .
C4 C 0.3132(3) 0.3469(4) 0.5190(3) 0.030(2) Uani 1 1 d . . .
H4 H 0.2875 0.3661 0.4960 0.036 Uiso 1 1 calc R . .
C5 C 0.3069(3) 0.2886(4) 0.5303(3) 0.029(2) Uani 1 1 d . . .
H5 H 0.2765 0.2685 0.5146 0.035 Uiso 1 1 calc R . .
C6 C 0.2994(3) 0.1811(4) 0.6797(3) 0.031(2) Uani 1 1 d . . .
H6 H 0.3364 0.1846 0.6892 0.037 Uiso 1 1 calc R . .
C7 C 0.2684(3) 0.1779(3) 0.7160(3) 0.031(2) Uani 1 1 d . . .
H7 H 0.2839 0.1792 0.7493 0.038 Uiso 1 1 calc R . .
C8 C 0.2146(3) 0.1729(3) 0.7031(3) 0.024(2) Uani 1 1 d . . .
C9 C 0.1937(4) 0.1736(4) 0.6532(3) 0.039(2) Uani 1 1 d . . .
H9 H 0.1568 0.1722 0.6428 0.046 Uiso 1 1 calc R . .
C10 C 0.2279(4) 0.1764(4) 0.6199(3) 0.041(2) Uani 1 1 d . . .
H10 H 0.2135 0.1763 0.5863 0.049 Uiso 1 1 calc R . .
C11 C 0.4040(3) 0.5248(4) 0.7585(3) 0.030(2) Uani 1 1 d . . .
H11 H 0.4008 0.5506 0.7849 0.036 Uiso 1 1 calc R . .
C12 C 0.4010(3) 0.5483(4) 0.7122(3) 0.037(2) Uani 1 1 d . . .
H12 H 0.3964 0.5896 0.7074 0.044 Uiso 1 1 calc R . .
C13 C 0.4048(3) 0.5126(4) 0.6730(3) 0.027(2) Uani 1 1 d . . .
C14 C 0.4131(4) 0.4532(4) 0.6822(3) 0.034(2) Uani 1 1 d . . .
H14 H 0.4171 0.4268 0.6564 0.041 Uiso 1 1 calc R . .
C15 C 0.4155(4) 0.4324(4) 0.7293(3) 0.036(2) Uani 1 1 d . . .
H15 H 0.4205 0.3912 0.7347 0.043 Uiso 1 1 calc R . .
C16 C 0.2997(3) 0.3950(4) 0.8305(3) 0.031(2) Uani 1 1 d . . .
H16 H 0.2960 0.4366 0.8330 0.037 Uiso 1 1 calc R . .
C17 C 0.2566(3) 0.3621(4) 0.8289(3) 0.030(2) Uani 1 1 d . . .
H17 H 0.2236 0.3808 0.8291 0.036 Uiso 1 1 calc R . .
C18 C 0.2591(3) 0.3000(3) 0.8268(3) 0.0239(19) Uani 1 1 d . . .
C19 C 0.3095(3) 0.2775(4) 0.8251(3) 0.028(2) Uani 1 1 d . . .
H19 H 0.3144 0.2360 0.8232 0.034 Uiso 1 1 calc R . .
C20 C 0.3516(3) 0.3142(4) 0.8262(3) 0.029(2) Uani 1 1 d . . .
H20 H 0.3850 0.2970 0.8251 0.035 Uiso 1 1 calc R . .
C21 C 0.5241(4) 0.5635(4) 0.6286(3) 0.037(2) Uani 1 1 d . . .
H21 H 0.4957 0.5814 0.6411 0.045 Uiso 1 1 calc R . .
C22 C 0.5741(4) 0.5850(4) 0.6431(3) 0.043(3) Uani 1 1 d . . .
H22 H 0.5790 0.6177 0.6648 0.051 Uiso 1 1 calc R . .
C23 C 0.6174(4) 0.5602(4) 0.6268(3) 0.035(2) Uani 1 1 d . . .
C24 C 0.6064(4) 0.5129(4) 0.5956(3) 0.035(2) Uani 1 1 d . . .
H24 H 0.6345 0.4937 0.5833 0.042 Uiso 1 1 calc R . .
C25 C 0.5562(3) 0.4928(4) 0.5818(3) 0.030(2) Uani 1 1 d . . .
C26 C 0.5418(3) 0.4431(3) 0.5471(3) 0.027(2) Uani 1 1 d . . .
C27 C 0.5789(3) 0.4081(4) 0.5303(3) 0.029(2) Uani 1 1 d . . .
H27 H 0.6151 0.4149 0.5416 0.035 Uiso 1 1 calc R . .
C28 C 0.5641(4) 0.3631(4) 0.4972(3) 0.034(2) Uani 1 1 d . . .
C29 C 0.5112(4) 0.3580(4) 0.4800(3) 0.036(2) Uani 1 1 d . . .
H29 H 0.4993 0.3292 0.4558 0.043 Uiso 1 1 calc R . .
C30 C 0.4747(4) 0.3947(4) 0.4978(3) 0.034(2) Uani 1 1 d . . .
H30 H 0.4383 0.3896 0.4859 0.041 Uiso 1 1 calc R . .
C31 C 0.6725(4) 0.5844(4) 0.6410(4) 0.047(3) Uani 1 1 d . . .
C32 C 0.6893(5) 0.5722(7) 0.6961(4) 0.106(6) Uani 1 1 d . . .
H32A H 0.7257 0.5853 0.7061 0.159 Uiso 1 1 calc R . .
H32B H 0.6869 0.5298 0.7023 0.159 Uiso 1 1 calc R . .
H32C H 0.6661 0.5937 0.7148 0.159 Uiso 1 1 calc R . .
C33 C 0.6725(5) 0.6490(5) 0.6307(6) 0.107(5) Uani 1 1 d . . .
H33A H 0.6580 0.6560 0.5964 0.161 Uiso 1 1 calc R . .
H33B H 0.7086 0.6641 0.6374 0.161 Uiso 1 1 calc R . .
H33C H 0.6508 0.6695 0.6515 0.161 Uiso 1 1 calc R . .
C34 C 0.7133(4) 0.5555(5) 0.6149(4) 0.064(3) Uani 1 1 d . . .
H34A H 0.7027 0.5594 0.5796 0.096 Uiso 1 1 calc R . .
H34B H 0.7163 0.5136 0.6236 0.096 Uiso 1 1 calc R . .
H34C H 0.7474 0.5748 0.6246 0.096 Uiso 1 1 calc R . .
C35 C 0.6042(4) 0.3183(4) 0.4837(3) 0.041(2) Uani 1 1 d . . .
C36 C 0.6585(4) 0.3449(5) 0.4876(4) 0.058(3) Uani 1 1 d . . .
H36A H 0.6568 0.3815 0.4686 0.086 Uiso 1 1 calc R . .
H36B H 0.6821 0.3169 0.4749 0.086 Uiso 1 1 calc R . .
H36C H 0.6720 0.3535 0.5219 0.086 Uiso 1 1 calc R . .
C37 C 0.5888(4) 0.2956(4) 0.4314(3) 0.048(3) Uani 1 1 d . . .
H37A H 0.5819 0.3292 0.4091 0.072 Uiso 1 1 calc R . .
H37B H 0.5570 0.2713 0.4294 0.072 Uiso 1 1 calc R . .
H37C H 0.6175 0.2719 0.4223 0.072 Uiso 1 1 calc R . .
C38 C 0.6047(5) 0.2680(4) 0.5204(4) 0.064(3) Uani 1 1 d . . .
H38A H 0.6280 0.2365 0.5124 0.096 Uiso 1 1 calc R . .
H38B H 0.5690 0.2524 0.5190 0.096 Uiso 1 1 calc R . .
H38C H 0.6174 0.2828 0.5533 0.096 Uiso 1 1 calc R . .
C39 C 0.2733(3) 0.1928(4) 0.9239(3) 0.035(2) Uani 1 1 d . . .
H39 H 0.2665 0.2327 0.9146 0.042 Uiso 1 1 calc R . .
C40 C 0.2989(4) 0.1808(4) 0.9703(3) 0.041(2) Uani 1 1 d . . .
H40 H 0.3093 0.2124 0.9922 0.049 Uiso 1 1 calc R . .
C41 C 0.3097(4) 0.1226(4) 0.9854(3) 0.042(2) Uani 1 1 d . . .
C42 C 0.2953(4) 0.0792(4) 0.9503(3) 0.040(2) Uani 1 1 d . . .
H42 H 0.3037 0.0391 0.9581 0.048 Uiso 1 1 calc R . .
C43 C 0.2693(3) 0.0928(4) 0.9048(3) 0.031(2) Uani 1 1 d . . .
C44 C 0.2554(3) 0.0491(4) 0.8661(3) 0.028(2) Uani 1 1 d . . .
C45 C 0.2636(3) -0.0115(4) 0.8719(3) 0.032(2) Uani 1 1 d . . .
H45 H 0.2770 -0.0267 0.9032 0.039 Uiso 1 1 calc R . .
C46 C 0.2524(3) -0.0502(4) 0.8327(3) 0.031(2) Uani 1 1 d . . .
C47 C 0.2336(3) -0.0246(4) 0.7886(3) 0.034(2) Uani 1 1 d . . .
H47 H 0.2274 -0.0489 0.7604 0.041 Uiso 1 1 calc R . .
C48 C 0.2237(3) 0.0339(4) 0.7838(3) 0.033(2) Uani 1 1 d . . .
H48 H 0.2091 0.0489 0.7526 0.040 Uiso 1 1 calc R . .
C49 C 0.3399(5) 0.1068(5) 1.0356(4) 0.061(3) Uani 1 1 d . . .
C50 C 0.3955(4) 0.0891(5) 1.0288(4) 0.076(4) Uani 1 1 d . . .
H50A H 0.3946 0.0507 1.0125 0.113 Uiso 1 1 calc R . .
H50B H 0.4178 0.0865 1.0607 0.113 Uiso 1 1 calc R . .
H50C H 0.4099 0.1188 1.0088 0.113 Uiso 1 1 calc R . .
C51 C 0.3123(5) 0.0556(5) 1.0582(4) 0.075(4) Uani 1 1 d . . .
H51A H 0.2752 0.0656 1.0580 0.113 Uiso 1 1 calc R . .
H51B H 0.3294 0.0491 1.0919 0.113 Uiso 1 1 calc R . .
H51C H 0.3148 0.0196 1.0391 0.113 Uiso 1 1 calc R . .
C52 C 0.3427(6) 0.1588(5) 1.0703(4) 0.101(5) Uani 1 1 d . . .
H52A H 0.3609 0.1917 1.0572 0.151 Uiso 1 1 calc R . .
H52B H 0.3619 0.1472 1.1022 0.151 Uiso 1 1 calc R . .
H52C H 0.3070 0.1710 1.0740 0.151 Uiso 1 1 calc R . .
C53 C 0.2610(4) -0.1166(4) 0.8385(3) 0.036(2) Uani 1 1 d . . .
C54 C 0.2092(4) -0.1484(4) 0.8193(4) 0.056(3) Uani 1 1 d . . .
H54A H 0.2005 -0.1423 0.7840 0.084 Uiso 1 1 calc R . .
H54B H 0.1810 -0.1323 0.8354 0.084 Uiso 1 1 calc R . .
H54C H 0.2131 -0.1907 0.8263 0.084 Uiso 1 1 calc R . .
C55 C 0.2794(4) -0.1341(4) 0.8914(4) 0.051(3) Uani 1 1 d . . .
H55A H 0.2793 -0.1772 0.8943 0.076 Uiso 1 1 calc R . .
H55B H 0.2556 -0.1171 0.9121 0.076 Uiso 1 1 calc R . .
H55C H 0.3151 -0.1192 0.9019 0.076 Uiso 1 1 calc R . .
C56 C 0.3016(4) -0.1366(4) 0.8079(4) 0.049(3) Uani 1 1 d . . .
H56A H 0.3352 -0.1169 0.8192 0.074 Uiso 1 1 calc R . .
H56B H 0.2896 -0.1265 0.7736 0.074 Uiso 1 1 calc R . .
H56C H 0.3062 -0.1795 0.8109 0.074 Uiso 1 1 calc R . .
Pt3 Pt 0.163625(14) 0.247377(16) 0.456012(13) 0.03194(10) Uani 1 1 d . . .
Pt4 Pt 0.029566(14) 0.492179(16) 0.102069(14) 0.03456(10) Uani 1 1 d . . .
Zn3 Zn -0.05127(4) 0.45964(4) 0.35781(4) 0.0342(3) Uani 1 1 d . . .
Zn4 Zn 0.12713(4) 0.17916(5) 0.17682(4) 0.0366(3) Uani 1 1 d . . .
I5 I -0.07576(3) 0.54627(3) 0.40845(3) 0.0567(2) Uani 1 1 d . . .
I6 I -0.11972(3) 0.37874(3) 0.33176(2) 0.04742(18) Uani 1 1 d . . .
I7 I 0.03445(3) 0.13563(3) 0.16340(2) 0.04495(17) Uani 1 1 d . . .
I8 I 0.20195(3) 0.12899(3) 0.14091(3) 0.0557(2) Uani 1 1 d . . .
S5 S 0.17384(9) 0.34804(10) 0.46254(9) 0.0423(6) Uani 1 1 d . . .
S6 S 0.05473(10) 0.54970(11) 0.16975(9) 0.0427(6) Uani 1 1 d . . .
S7 S 0.22300(10) 0.24785(12) 0.40300(9) 0.0451(7) Uani 1 1 d . . .
S8 S 0.11442(9) 0.45877(11) 0.11057(10) 0.0439(6) Uani 1 1 d . . .
N9 N 0.0149(3) 0.4220(3) 0.3947(3) 0.0338(18) Uani 1 1 d . . .
N10 N -0.0234(3) 0.4885(3) 0.2969(3) 0.0361(19) Uani 1 1 d . . .
N11 N 0.1545(3) 0.1943(3) 0.2485(2) 0.0350(19) Uani 1 1 d . . .
N12 N 0.1207(3) 0.2641(3) 0.1506(3) 0.0365(19) Uani 1 1 d . . .
N13 N 0.1470(3) 0.1598(3) 0.4534(2) 0.0315(18) Uani 1 1 d . . .
N14 N 0.1161(3) 0.2413(3) 0.5091(3) 0.0333(18) Uani 1 1 d . . .
N15 N 0.0011(3) 0.4435(3) 0.0409(2) 0.0305(17) Uani 1 1 d . . .
N16 N -0.0454(3) 0.5246(3) 0.0864(3) 0.0347(19) Uani 1 1 d . . .
C57 C 0.0340(5) 0.3746(5) 0.3794(4) 0.083(4) Uani 1 1 d . . .
H57 H 0.0130 0.3548 0.3530 0.099 Uiso 1 1 calc R . .
C58 C 0.0823(5) 0.3491(5) 0.3974(4) 0.082(4) Uani 1 1 d . . .
H58 H 0.0939 0.3146 0.3828 0.098 Uiso 1 1 calc R . .
C59 C 0.1125(4) 0.3747(4) 0.4363(3) 0.037(2) Uani 1 1 d . . .
C60 C 0.0918(4) 0.4242(4) 0.4533(4) 0.053(3) Uani 1 1 d . . .
H60 H 0.1111 0.4445 0.4802 0.064 Uiso 1 1 calc R . .
C61 C 0.0437(4) 0.4457(4) 0.4323(4) 0.054(3) Uani 1 1 d . . .
H61 H 0.0307 0.4800 0.4462 0.064 Uiso 1 1 calc R . .
C62 C -0.0246(3) 0.4556(4) 0.2569(3) 0.035(2) Uani 1 1 d . . .
H62 H -0.0420 0.4186 0.2560 0.042 Uiso 1 1 calc R . .
C63 C -0.0030(3) 0.4711(4) 0.2180(3) 0.033(2) Uani 1 1 d . . .
H63 H -0.0060 0.4452 0.1907 0.040 Uiso 1 1 calc R . .
C64 C 0.0236(3) 0.5245(4) 0.2164(3) 0.033(2) Uani 1 1 d . . .
C65 C 0.0247(4) 0.5594(4) 0.2575(3) 0.042(2) Uani 1 1 d . . .
H65 H 0.0420 0.5965 0.2590 0.050 Uiso 1 1 calc R . .
C66 C 0.0008(4) 0.5412(4) 0.2964(3) 0.040(2) Uani 1 1 d . . .
H66 H 0.0015 0.5667 0.3236 0.048 Uiso 1 1 calc R . .
C67 C 0.2042(4) 0.2104(4) 0.2620(4) 0.044(3) Uani 1 1 d . . .
H67 H 0.2266 0.2106 0.2378 0.053 Uiso 1 1 calc R . .
C68 C 0.2257(4) 0.2269(4) 0.3088(3) 0.042(3) Uani 1 1 d . . .
H68 H 0.2619 0.2369 0.3163 0.051 Uiso 1 1 calc R . .
C69 C 0.1934(3) 0.2284(4) 0.3448(3) 0.034(2) Uani 1 1 d . . .
C70 C 0.1412(3) 0.2125(4) 0.3306(3) 0.036(2) Uani 1 1 d . . .
H70 H 0.1177 0.2129 0.3538 0.043 Uiso 1 1 calc R . .
C71 C 0.1234(4) 0.1960(4) 0.2831(3) 0.039(2) Uani 1 1 d . . .
H71 H 0.0874 0.1853 0.2744 0.046 Uiso 1 1 calc R . .
C72 C 0.1634(4) 0.2953(4) 0.1449(3) 0.039(2) Uani 1 1 d . . .
H72 H 0.1965 0.2757 0.1498 0.046 Uiso 1 1 calc R . .
C73 C 0.1624(4) 0.3536(4) 0.1327(3) 0.037(2) Uani 1 1 d . . .
H73 H 0.1941 0.3733 0.1287 0.045 Uiso 1 1 calc R . .
C74 C 0.1145(3) 0.3848(4) 0.1258(3) 0.033(2) Uani 1 1 d . . .
C75 C 0.0711(4) 0.3518(4) 0.1326(3) 0.039(2) Uani 1 1 d . . .
H75 H 0.0375 0.3701 0.1287 0.047 Uiso 1 1 calc R . .
C76 C 0.0755(4) 0.2929(4) 0.1449(3) 0.037(2) Uani 1 1 d . . .
H76 H 0.0446 0.2721 0.1495 0.044 Uiso 1 1 calc R . .
C77 C 0.1650(3) 0.1207(4) 0.4241(3) 0.035(2) Uani 1 1 d . . .
H77 H 0.1906 0.1331 0.4051 0.042 Uiso 1 1 calc R . .
C78 C 0.1479(3) 0.0629(4) 0.4204(3) 0.033(2) Uani 1 1 d . . .
H78 H 0.1615 0.0369 0.3987 0.040 Uiso 1 1 calc R . .
C79 C 0.1104(3) 0.0417(4) 0.4484(3) 0.031(2) Uani 1 1 d . . .
C80 C 0.0926(3) 0.0830(4) 0.4796(3) 0.030(2) Uani 1 1 d . . .
H80 H 0.0671 0.0716 0.4991 0.036 Uiso 1 1 calc R . .
C81 C 0.1119(3) 0.1411(4) 0.4827(3) 0.030(2) Uani 1 1 d . . .
C82 C 0.0959(3) 0.1867(4) 0.5157(3) 0.028(2) Uani 1 1 d . . .
C83 C 0.0658(3) 0.1765(4) 0.5520(3) 0.029(2) Uani 1 1 d . . .
H83 H 0.0524 0.1380 0.5560 0.035 Uiso 1 1 calc R . .
C84 C 0.0549(3) 0.2224(4) 0.5830(3) 0.033(2) Uani 1 1 d . . .
C85 C 0.0769(4) 0.2769(4) 0.5750(3) 0.041(2) Uani 1 1 d . . .
H85 H 0.0713 0.3092 0.5954 0.049 Uiso 1 1 calc R . .
C86 C 0.1061(4) 0.2850(4) 0.5389(3) 0.040(2) Uani 1 1 d . . .
H86 H 0.1201 0.3231 0.5345 0.048 Uiso 1 1 calc R . .
C87 C 0.0912(3) -0.0217(4) 0.4426(3) 0.033(2) Uani 1 1 d . . .
C88 C 0.0760(4) -0.0363(4) 0.3884(4) 0.060(3) Uani 1 1 d . . .
H88A H 0.0623 -0.0767 0.3848 0.090 Uiso 1 1 calc R . .
H88B H 0.1070 -0.0329 0.3721 0.090 Uiso 1 1 calc R . .
H88C H 0.0489 -0.0086 0.3735 0.090 Uiso 1 1 calc R . .
C89 C 0.1372(4) -0.0614(4) 0.4641(4) 0.062(3) Uani 1 1 d . . .
H89A H 0.1462 -0.0540 0.4992 0.093 Uiso 1 1 calc R . .
H89B H 0.1677 -0.0528 0.4481 0.093 Uiso 1 1 calc R . .
H89C H 0.1271 -0.1029 0.4587 0.093 Uiso 1 1 calc R . .
C90 C 0.0447(4) -0.0328(4) 0.4683(4) 0.051(3) Uani 1 1 d . . .
H90A H 0.0342 -0.0744 0.4644 0.077 Uiso 1 1 calc R . .
H90B H 0.0153 -0.0077 0.4541 0.077 Uiso 1 1 calc R . .
H90C H 0.0543 -0.0237 0.5031 0.077 Uiso 1 1 calc R . .
C91 C 0.0208(4) 0.2133(4) 0.6217(3) 0.034(2) Uani 1 1 d . . .
C92 C 0.0337(4) 0.1559(4) 0.6499(3) 0.050(3) Uani 1 1 d . . .
H92A H 0.0276 0.1224 0.6275 0.074 Uiso 1 1 calc R . .
H92B H 0.0110 0.1522 0.6751 0.074 Uiso 1 1 calc R . .
H92C H 0.0706 0.1563 0.6654 0.074 Uiso 1 1 calc R . .
C93 C 0.0247(5) 0.2644(5) 0.6581(4) 0.081(4) Uani 1 1 d . . .
H93A H 0.0618 0.2729 0.6701 0.122 Uiso 1 1 calc R . .
H93B H 0.0069 0.2535 0.6856 0.122 Uiso 1 1 calc R . .
H93C H 0.0079 0.2995 0.6420 0.122 Uiso 1 1 calc R . .
C94 C -0.0363(4) 0.2108(5) 0.5959(4) 0.058(3) Uani 1 1 d . . .
H94A H -0.0453 0.2480 0.5785 0.087 Uiso 1 1 calc R . .
H94B H -0.0598 0.2048 0.6201 0.087 Uiso 1 1 calc R . .
H94C H -0.0404 0.1780 0.5726 0.087 Uiso 1 1 calc R . .
C95 C 0.0270(4) 0.4013(4) 0.0210(3) 0.039(2) Uani 1 1 d . . .
H95 H 0.0635 0.3959 0.0322 0.047 Uiso 1 1 calc R . .
C96 C 0.0018(4) 0.3653(4) -0.0156(3) 0.039(2) Uani 1 1 d . . .
H96 H 0.0214 0.3359 -0.0293 0.046 Uiso 1 1 calc R . .
C97 C -0.0515(4) 0.3711(4) -0.0327(3) 0.039(2) Uani 1 1 d . . .
C98 C -0.0771(4) 0.4173(4) -0.0137(3) 0.036(2) Uani 1 1 d . . .
H98 H -0.1130 0.4252 -0.0259 0.043 Uiso 1 1 calc R . .
C99 C -0.0500(4) 0.4523(4) 0.0238(3) 0.036(2) Uani 1 1 d . . .
C100 C -0.0757(4) 0.5008(4) 0.0470(3) 0.033(2) Uani 1 1 d . . .
C101 C -0.1245(4) 0.5223(4) 0.0286(3) 0.035(2) Uani 1 1 d . . .
H10A H -0.1441 0.5047 0.0003 0.042 Uiso 1 1 calc R . .
C102 C -0.1456(4) 0.5695(4) 0.0508(3) 0.037(2) Uani 1 1 d . . .
C103 C -0.1146(4) 0.5928(4) 0.0928(3) 0.044(3) Uani 1 1 d . . .
H10B H -0.1275 0.6243 0.1102 0.053 Uiso 1 1 calc R . .
C104 C -0.0652(4) 0.5692(4) 0.1087(3) 0.039(2) Uani 1 1 d . . .
H10C H -0.0446 0.5858 0.1367 0.046 Uiso 1 1 calc R . .
C105 C -0.0820(4) 0.3261(4) -0.0694(4) 0.045(3) Uani 1 1 d . . .
C106 C -0.0980(5) 0.2752(4) -0.0379(4) 0.073(4) Uani 1 1 d . . .
H10D H -0.1139 0.2433 -0.0592 0.109 Uiso 1 1 calc R . .
H10E H -0.1235 0.2896 -0.0179 0.109 Uiso 1 1 calc R . .
H10F H -0.0668 0.2601 -0.0167 0.109 Uiso 1 1 calc R . .
C107 C -0.0467(4) 0.3017(4) -0.1047(3) 0.053(3) Uani 1 1 d . . .
H10G H -0.0289 0.3345 -0.1184 0.079 Uiso 1 1 calc R . .
H10H H -0.0683 0.2801 -0.1312 0.079 Uiso 1 1 calc R . .
H10I H -0.0204 0.2750 -0.0871 0.079 Uiso 1 1 calc R . .
C108 C -0.1305(4) 0.3515(4) -0.0981(4) 0.054(3) Uani 1 1 d . . .
H10J H -0.1218 0.3886 -0.1132 0.082 Uiso 1 1 calc R . .
H10K H -0.1564 0.3591 -0.0764 0.082 Uiso 1 1 calc R . .
H10L H -0.1451 0.3236 -0.1235 0.082 Uiso 1 1 calc R . .
C109 C -0.2000(4) 0.5936(4) 0.0326(3) 0.042(2) Uani 1 1 d . . .
C110 C -0.2135(4) 0.5864(6) -0.0232(4) 0.070(4) Uani 1 1 d . . .
H11A H -0.1868 0.6063 -0.0389 0.105 Uiso 1 1 calc R . .
H11B H -0.2480 0.6041 -0.0345 0.105 Uiso 1 1 calc R . .
H11C H -0.2144 0.5444 -0.0315 0.105 Uiso 1 1 calc R . .
C111 C -0.2064(4) 0.6590(4) 0.0449(4) 0.063(3) Uani 1 1 d . . .
H11D H -0.1804 0.6826 0.0311 0.094 Uiso 1 1 calc R . .
H11E H -0.2012 0.6641 0.0804 0.094 Uiso 1 1 calc R . .
H11F H -0.2419 0.6722 0.0311 0.094 Uiso 1 1 calc R . .
C112 C -0.2397(4) 0.5584(4) 0.0576(4) 0.051(3) Uani 1 1 d . . .
H11G H -0.2284 0.5587 0.0930 0.077 Uiso 1 1 calc R . .
H11H H -0.2413 0.5176 0.0458 0.077 Uiso 1 1 calc R . .
H11I H -0.2745 0.5765 0.0500 0.077 Uiso 1 1 calc R . .
C113 C 0.3414(5) 0.0275(5) 0.7056(4) 0.070(4) Uani 1 1 d . . .
H11J H 0.3399 0.0480 0.7368 0.084 Uiso 1 1 calc R . .
H11K H 0.3666 0.0490 0.6885 0.084 Uiso 1 1 calc R . .
Cl1 Cl 0.27913(12) 0.02907(11) 0.66987(10) 0.0602(8) Uani 1 1 d . . .
Cl2 Cl 0.36427(12) -0.04561(13) 0.71780(12) 0.0734(9) Uani 1 1 d . . .
C114 C 0.0545(4) 1.0110(4) 0.2575(4) 0.054(3) Uani 1 1 d . . .
H11L H 0.0319 1.0309 0.2783 0.065 Uiso 1 1 calc R . .
H11M H 0.0418 1.0223 0.2232 0.065 Uiso 1 1 calc R . .
Cl3 Cl 0.04840(13) 0.93470(13) 0.26345(10) 0.0706(9) Uani 1 1 d . . .
Cl4 Cl 0.11942(12) 1.03549(14) 0.27391(12) 0.0759(9) Uani 1 1 d . . .
C115 C 0.9256(5) 0.2505(5) 0.4317(4) 0.082(4) Uani 1 1 d . . .
H11N H 0.9413 0.2321 0.4050 0.099 Uiso 1 1 calc R . .
H11O H 0.9006 0.2811 0.4171 0.099 Uiso 1 1 calc R . .
Cl5 Cl 0.89056(17) 0.19567(16) 0.45972(13) 0.1026(13) Uani 1 1 d . . .
Cl6 Cl 0.97470(16) 0.28385(18) 0.47174(13) 0.1029(12) Uani 1 1 d . . .
C116 C 0.9325(4) 0.7582(4) 0.2022(4) 0.053(3) Uani 1 1 d . . .
H11P H 0.9096 0.7652 0.1706 0.064 Uiso 1 1 calc R . .
H11Q H 0.9124 0.7686 0.2286 0.064 Uiso 1 1 calc R . .
Cl7 Cl 0.98794(13) 0.80330(14) 0.20615(12) 0.0780(9) Uani 1 1 d . . .
Cl8 Cl 0.95043(14) 0.68265(13) 0.20699(13) 0.0871(11) Uani 1 1 d . . .
C117 C 0.4705(7) 0.2406(8) 0.7639(7) 0.152(7) Uiso 1 1 d . . .
H11R H 0.4883 0.2767 0.7783 0.183 Uiso 1 1 calc R . .
H11S H 0.4566 0.2204 0.7908 0.183 Uiso 1 1 calc R . .
Cl9 Cl 0.51671(14) 0.19858(14) 0.75026(13) 0.0836(10) Uani 1 1 d . . .
Cl10 Cl 0.41635(13) 0.26478(14) 0.72464(13) 0.0870(11) Uani 1 1 d . . .
C118 C 0.1298(12) 0.4285(13) 0.2690(10) 0.285(15) Uiso 1 1 d . . .
H11T H 0.1467 0.4563 0.2487 0.342 Uiso 0.50 1 calc PR A 1
H11U H 0.0930 0.4233 0.2528 0.342 Uiso 0.50 1 calc PR A 1
H11V H 0.0950 0.4220 0.2763 0.342 Uiso 0.50 1 d PR A 2
H11W H 0.1258 0.4406 0.2354 0.342 Uiso 0.50 1 d PR A 2
Cl11 Cl 0.15959(18) 0.36401(19) 0.26738(18) 0.1242(15) Uani 1 1 d . B .
Cl1A Cl 0.1282(3) 0.4594(4) 0.3197(3) 0.111(3) Uiso 0.50 1 d P B 1
Cl1B Cl 0.1564(4) 0.4893(4) 0.2986(3) 0.120(3) Uiso 0.50 1 d P B 2
C119 C -0.3355(8) 0.6598(9) -0.1712(8) 0.188(9) Uiso 1 1 d D . .
H11X H -0.3313 0.6163 -0.1695 0.226 Uiso 0.67 1 calc PR C 1
H11Y H -0.3734 0.6693 -0.1793 0.226 Uiso 0.67 1 calc PR C 1
H11Z H -0.3277 0.6821 -0.1998 0.226 Uiso 0.33 1 calc PR C 2
H11' H -0.3740 0.6542 -0.1735 0.226 Uiso 0.33 1 calc PR C 2
Cl12 Cl -0.3091(3) 0.6913(3) -0.1185(3) 0.214(3) Uiso 1 1 d . D .
Cl2A Cl -0.3020(6) 0.6885(7) -0.2120(6) 0.230(8) Uiso 0.67 1 d PD D 1
Cl2B Cl -0.2996(9) 0.5898(10) -0.1631(8) 0.233(10) Uiso 0.33 1 d PD D 2
C120 C -0.2277(9) 0.4880(9) -0.1927(8) 0.189(9) Uiso 1 1 d . . .
H12B H -0.2376 0.4982 -0.2276 0.227 Uiso 0.67 1 calc PR E 1
H12C H -0.1893 0.4931 -0.1831 0.227 Uiso 0.67 1 calc PR E 1
H12D H -0.1918 0.5050 -0.1879 0.227 Uiso 0.33 1 d PR E 2
H12E H -0.2535 0.5202 -0.2004 0.227 Uiso 0.33 1 d PR E 2
Cl3A Cl -0.2638(3) 0.5306(4) -0.1549(3) 0.148(3) Uiso 0.67 1 d P F 1
Cl3B Cl -0.2476(4) 0.4166(4) -0.1804(3) 0.166(3) Uiso 0.67 1 d P F 1
Cl4A Cl -0.2366(7) 0.4446(8) -0.1402(6) 0.157(6) Uiso 0.33 1 d P F 2
Cl4B Cl -0.2320(7) 0.4368(8) -0.2360(7) 0.176(7) Uiso 0.33 1 d P F 2
C121 C 0.1091(11) 0.7069(12) 0.2500(9) 0.36(2) Uiso 1 1 d D . .
H12F H 0.0766 0.7018 0.2262 0.436 Uiso 0.67 1 calc PR G 1
H12G H 0.1206 0.7485 0.2491 0.436 Uiso 0.67 1 calc PR G 1
H12H H 0.0839 0.6870 0.2246 0.436 Uiso 0.33 1 calc PR G 2
H12I H 0.0884 0.7298 0.2707 0.436 Uiso 0.33 1 calc PR G 2
Cl5A Cl 0.0985(6) 0.6893(7) 0.3059(5) 0.290(6) Uiso 0.67 1 d PD H 1
Cl5B Cl 0.1531(6) 0.6646(6) 0.2376(5) 0.278(6) Uiso 0.67 1 d PD H 1
Cl6A Cl 0.1478(11) 0.6482(11) 0.2894(11) 0.291(13) Uiso 0.33 1 d PD H 2
Cl6B Cl 0.1438(11) 0.7524(11) 0.2236(11) 0.278(6) Uiso 0.33 1 d PD H 2

loop_
_atom_site_aniso_label
_atom_site_aniso_U_11
_atom_site_aniso_U_22
_atom_site_aniso_U_33
_atom_site_aniso_U_23
_atom_site_aniso_U_13
_atom_site_aniso_U_12
Pt1 0.0319(2) 0.02521(19) 0.02711(19) 0.00331(16) 0.00777(16) -0.00107(15)
Pt2 0.0282(2) 0.02318(19) 0.0342(2) 0.00144(16) 0.00991(16) 0.00043(15)
Zn1 0.0296(6) 0.0290(6) 0.0321(6) 0.0024(5) 0.0085(5) 0.0012(4)
Zn2 0.0363(6) 0.0271(6) 0.0297(6) 0.0013(5) 0.0057(5) -0.0044(5)
I1 0.0385(4) 0.0381(4) 0.0408(4) -0.0041(3) 0.0029(3) 0.0011(3)
I2 0.0334(3) 0.0394(4) 0.0405(4) 0.0023(3) 0.0076(3) 0.0099(3)
I3 0.0354(4) 0.0452(4) 0.0589(4) 0.0090(3) -0.0013(3) -0.0013(3)
I4 0.0627(5) 0.0377(4) 0.0374(4) -0.0091(3) 0.0108(3) -0.0089(3)
S1 0.0328(13) 0.0288(13) 0.0408(14) 0.0070(11) 0.0019(11) -0.0012(10)
S2 0.0272(13) 0.0350(13) 0.0359(13) 0.0058(11) 0.0112(11) 0.0007(10)
S3 0.0441(15) 0.0280(13) 0.0346(13) 0.0070(11) 0.0124(12) 0.0076(11)
S4 0.0316(13) 0.0237(12) 0.0580(16) 0.0017(12) 0.0124(12) -0.0004(10)
N1 0.028(4) 0.029(4) 0.021(4) 0.001(3) 0.008(3) 0.003(3)
N2 0.022(4) 0.032(4) 0.032(4) 0.002(3) 0.004(3) 0.002(3)
N3 0.027(4) 0.027(4) 0.036(4) -0.003(4) 0.008(4) -0.010(3)
N4 0.037(5) 0.024(4) 0.025(4) -0.003(3) 0.004(3) -0.002(3)
N5 0.026(4) 0.028(4) 0.027(4) 0.000(3) 0.004(3) -0.009(3)
N6 0.031(4) 0.030(4) 0.030(4) 0.004(4) 0.004(4) -0.005(3)
N7 0.025(4) 0.030(4) 0.031(4) -0.002(4) 0.009(3) -0.005(3)
N8 0.029(4) 0.029(4) 0.033(4) -0.003(4) 0.009(4) 0.000(3)
C1 0.038(6) 0.031(5) 0.026(5) -0.003(4) 0.009(4) 0.001(4)
C2 0.034(5) 0.026(5) 0.027(5) -0.002(4) 0.010(4) -0.004(4)
C3 0.026(5) 0.031(5) 0.026(5) 0.002(4) 0.009(4) 0.004(4)
C4 0.031(5) 0.038(6) 0.021(5) 0.003(4) 0.007(4) -0.003(4)
C5 0.021(5) 0.033(5) 0.034(5) -0.003(4) 0.002(4) -0.006(4)
C6 0.026(5) 0.029(5) 0.037(6) 0.002(4) 0.006(5) -0.003(4)
C7 0.040(6) 0.029(5) 0.025(5) -0.006(4) 0.005(4) -0.001(4)
C8 0.027(5) 0.015(4) 0.035(5) -0.001(4) 0.014(4) 0.007(4)
C9 0.026(5) 0.052(6) 0.039(6) 0.009(5) 0.007(5) 0.006(4)
C10 0.044(6) 0.051(6) 0.028(5) 0.012(5) 0.007(5) 0.011(5)
C11 0.038(6) 0.025(5) 0.031(5) -0.005(4) 0.014(4) 0.003(4)
C12 0.041(6) 0.013(5) 0.058(7) 0.001(5) 0.017(5) -0.001(4)
C13 0.030(5) 0.023(5) 0.031(5) -0.006(4) 0.013(4) -0.002(4)
C14 0.055(6) 0.022(5) 0.027(5) -0.005(4) 0.012(5) 0.002(4)
C15 0.052(6) 0.014(5) 0.042(6) -0.004(4) 0.009(5) 0.002(4)
C16 0.039(6) 0.015(5) 0.040(6) 0.002(4) 0.011(5) 0.006(4)
C17 0.025(5) 0.029(5) 0.037(5) 0.003(4) 0.006(4) 0.005(4)
C18 0.021(5) 0.023(5) 0.028(5) 0.000(4) 0.005(4) -0.005(4)
C19 0.032(5) 0.023(5) 0.031(5) -0.004(4) 0.010(4) -0.003(4)
C20 0.032(5) 0.022(5) 0.035(5) 0.002(4) 0.010(4) 0.005(4)
C21 0.049(7) 0.037(6) 0.029(5) -0.001(5) 0.017(5) 0.001(5)
C22 0.065(8) 0.031(6) 0.032(6) 0.001(5) 0.006(5) -0.021(5)
C23 0.040(6) 0.030(5) 0.034(5) 0.004(4) 0.003(5) -0.010(4)
C24 0.039(6) 0.037(6) 0.032(5) 0.003(5) 0.013(5) -0.002(4)
C25 0.035(6) 0.031(5) 0.028(5) 0.001(4) 0.011(4) 0.002(4)
C26 0.037(6) 0.023(5) 0.021(5) 0.007(4) 0.005(4) 0.000(4)
C27 0.028(5) 0.034(5) 0.026(5) 0.002(4) 0.009(4) -0.001(4)
C28 0.045(6) 0.033(5) 0.027(5) 0.008(4) 0.012(5) 0.005(5)
C29 0.054(7) 0.033(5) 0.019(5) -0.002(4) 0.005(5) 0.006(5)
C30 0.034(6) 0.039(6) 0.028(5) -0.002(5) 0.002(4) -0.003(4)
C31 0.037(6) 0.047(7) 0.056(7) -0.003(5) 0.003(5) -0.016(5)
C32 0.059(9) 0.205(17) 0.052(8) -0.004(10) 0.003(7) -0.046(10)
C33 0.089(11) 0.065(9) 0.170(16) 0.017(10) 0.026(11) -0.032(8)
C34 0.046(7) 0.082(9) 0.062(8) -0.017(7) 0.001(6) -0.021(6)
C35 0.043(6) 0.048(6) 0.035(6) 0.011(5) 0.019(5) 0.012(5)
C36 0.059(8) 0.080(8) 0.036(6) -0.015(6) 0.015(6) 0.026(6)
C37 0.065(7) 0.041(6) 0.042(6) -0.009(5) 0.020(6) 0.007(5)
C38 0.087(9) 0.056(7) 0.053(7) 0.016(6) 0.026(7) 0.035(6)
C39 0.043(6) 0.028(5) 0.037(6) 0.000(5) 0.018(5) -0.002(4)
C40 0.043(6) 0.043(6) 0.037(6) -0.007(5) 0.007(5) -0.011(5)
C41 0.048(6) 0.044(6) 0.034(6) -0.001(5) 0.003(5) -0.002(5)
C42 0.051(7) 0.034(6) 0.033(6) 0.004(5) 0.005(5) -0.001(5)
C43 0.038(6) 0.020(5) 0.037(6) 0.001(4) 0.015(5) 0.004(4)
C44 0.024(5) 0.031(5) 0.031(5) 0.002(4) 0.006(4) 0.005(4)
C45 0.042(6) 0.027(5) 0.028(5) 0.007(4) 0.007(4) -0.003(4)
C46 0.028(5) 0.023(5) 0.042(6) 0.004(4) 0.009(5) 0.000(4)
C47 0.031(5) 0.033(6) 0.040(6) -0.009(5) 0.010(5) -0.003(4)
C48 0.030(5) 0.030(5) 0.039(6) 0.001(5) 0.006(4) 0.008(4)
C49 0.087(9) 0.054(7) 0.036(6) -0.010(6) -0.011(6) -0.002(6)
C50 0.066(9) 0.075(9) 0.078(9) 0.014(7) -0.013(7) -0.005(7)
C51 0.094(10) 0.092(10) 0.035(7) 0.016(7) -0.001(7) -0.009(8)
C52 0.159(15) 0.082(10) 0.045(8) -0.016(7) -0.037(8) -0.001(9)
C53 0.035(6) 0.027(5) 0.050(6) 0.012(5) 0.018(5) 0.001(4)
C54 0.049(7) 0.043(7) 0.073(8) 0.005(6) -0.002(6) -0.008(5)
C55 0.056(7) 0.035(6) 0.064(7) 0.016(5) 0.017(6) 0.004(5)
C56 0.054(7) 0.033(6) 0.060(7) 0.004(5) 0.005(6) 0.009(5)
Pt3 0.0292(2) 0.0347(2) 0.0307(2) 0.00245(17) 0.00084(16) -0.00378(16)
Pt4 0.0327(2) 0.0337(2) 0.0387(2) 0.00588(18) 0.01018(18) -0.00396(16)
Zn3 0.0338(6) 0.0296(6) 0.0386(6) -0.0006(5) 0.0041(5) -0.0007(5)
Zn4 0.0417(7) 0.0370(6) 0.0311(6) -0.0022(5) 0.0050(5) 0.0017(5)
I5 0.0635(5) 0.0448(4) 0.0639(5) -0.0118(4) 0.0165(4) 0.0136(4)
I6 0.0422(4) 0.0469(4) 0.0507(4) 0.0092(3) -0.0003(3) -0.0172(3)
I7 0.0467(4) 0.0419(4) 0.0440(4) -0.0037(3) -0.0004(3) -0.0068(3)
I8 0.0533(5) 0.0604(5) 0.0543(5) -0.0141(4) 0.0109(4) 0.0113(4)
S5 0.0334(14) 0.0370(14) 0.0538(16) 0.0088(12) -0.0022(12) -0.0055(11)
S6 0.0438(15) 0.0385(15) 0.0462(15) 0.0031(12) 0.0084(13) -0.0122(12)
S7 0.0373(15) 0.0650(18) 0.0322(14) -0.0022(13) 0.0027(12) -0.0188(13)
S8 0.0328(14) 0.0425(15) 0.0580(17) 0.0119(13) 0.0124(13) -0.0047(12)
N9 0.041(5) 0.023(4) 0.038(5) -0.010(4) 0.006(4) 0.000(4)
N10 0.041(5) 0.028(4) 0.040(5) -0.002(4) 0.007(4) -0.002(4)
N11 0.045(5) 0.035(5) 0.027(4) 0.001(4) 0.012(4) -0.002(4)
N12 0.036(5) 0.046(5) 0.028(4) -0.004(4) 0.005(4) -0.004(4)
N13 0.029(4) 0.042(5) 0.024(4) -0.002(4) 0.003(4) 0.004(3)
N14 0.027(4) 0.035(5) 0.038(5) 0.004(4) 0.007(4) 0.008(3)
N15 0.028(4) 0.033(4) 0.032(4) 0.004(4) 0.009(4) 0.002(3)
N16 0.042(5) 0.028(4) 0.034(5) 0.002(4) 0.008(4) -0.003(4)
C57 0.086(10) 0.075(9) 0.066(8) -0.029(7) -0.056(7) 0.035(7)
C58 0.103(10) 0.065(8) 0.059(8) -0.037(6) -0.045(7) 0.052(7)
C59 0.040(6) 0.039(6) 0.030(5) 0.011(5) 0.002(5) -0.008(5)
C60 0.047(7) 0.046(7) 0.060(7) -0.029(6) -0.013(6) 0.005(5)
C61 0.042(7) 0.050(7) 0.064(7) -0.035(6) -0.007(6) 0.003(5)
C62 0.037(6) 0.025(5) 0.044(6) -0.002(5) 0.009(5) -0.007(4)
C63 0.040(6) 0.027(5) 0.034(5) -0.001(4) 0.008(5) -0.001(4)
C64 0.032(5) 0.025(5) 0.041(6) 0.003(4) -0.001(4) 0.003(4)
C65 0.044(6) 0.031(6) 0.049(6) 0.003(5) 0.007(5) -0.006(5)
C66 0.055(7) 0.028(5) 0.038(6) -0.005(5) 0.011(5) -0.010(5)
C67 0.032(6) 0.054(7) 0.047(7) 0.006(5) 0.008(5) -0.018(5)
C68 0.037(6) 0.059(7) 0.031(6) -0.005(5) 0.004(5) -0.017(5)
C69 0.028(5) 0.037(6) 0.034(5) -0.001(4) -0.002(4) -0.009(4)
C70 0.032(6) 0.043(6) 0.033(6) 0.004(5) 0.006(5) -0.003(4)
C71 0.041(6) 0.036(6) 0.038(6) -0.002(5) 0.001(5) -0.004(4)
C72 0.029(6) 0.045(6) 0.041(6) 0.006(5) 0.002(5) 0.008(5)
C73 0.028(5) 0.046(6) 0.040(6) 0.008(5) 0.010(5) -0.005(4)
C74 0.026(5) 0.043(6) 0.032(5) 0.008(4) 0.007(4) -0.004(4)
C75 0.035(6) 0.048(6) 0.038(6) 0.005(5) 0.018(5) 0.006(5)
C76 0.038(6) 0.038(6) 0.036(6) 0.001(5) 0.012(5) -0.005(5)
C77 0.033(5) 0.039(6) 0.031(5) -0.002(5) 0.005(4) -0.002(4)
C78 0.030(5) 0.039(6) 0.029(5) -0.012(4) -0.001(4) 0.006(4)
C79 0.030(5) 0.030(5) 0.033(5) -0.003(4) -0.001(4) -0.001(4)
C80 0.030(5) 0.029(5) 0.029(5) 0.000(4) 0.001(4) 0.003(4)
C81 0.035(5) 0.027(5) 0.025(5) 0.001(4) -0.001(4) 0.004(4)
C82 0.030(5) 0.026(5) 0.024(5) 0.000(4) -0.005(4) -0.002(4)
C83 0.033(5) 0.025(5) 0.029(5) 0.002(4) 0.004(4) 0.000(4)
C84 0.037(6) 0.028(5) 0.034(5) -0.002(4) 0.006(4) 0.002(4)
C85 0.050(6) 0.035(6) 0.040(6) -0.011(5) 0.011(5) -0.002(5)
C86 0.044(6) 0.034(6) 0.043(6) -0.006(5) 0.007(5) 0.000(5)
C87 0.029(5) 0.035(6) 0.037(5) 0.000(4) 0.009(4) 0.003(4)
C88 0.084(9) 0.044(7) 0.049(7) -0.014(5) 0.003(6) -0.021(6)
C89 0.064(8) 0.031(6) 0.087(9) 0.006(6) 0.000(7) 0.005(5)
C90 0.055(7) 0.037(6) 0.064(7) -0.010(5) 0.018(6) -0.014(5)
C91 0.046(6) 0.034(5) 0.027(5) -0.005(4) 0.020(5) -0.007(4)
C92 0.051(7) 0.056(7) 0.043(6) 0.016(5) 0.014(5) 0.011(5)
C93 0.141(13) 0.056(8) 0.061(8) -0.032(6) 0.058(8) -0.041(8)
C94 0.044(7) 0.078(8) 0.057(7) 0.014(6) 0.027(6) 0.015(6)
C95 0.041(6) 0.048(6) 0.031(6) 0.012(5) 0.019(5) 0.002(5)
C96 0.048(7) 0.037(6) 0.038(6) 0.006(5) 0.028(5) 0.004(5)
C97 0.051(7) 0.037(6) 0.034(6) 0.006(5) 0.019(5) -0.008(5)
C98 0.041(6) 0.029(5) 0.038(6) 0.003(5) 0.009(5) 0.004(4)
C99 0.044(6) 0.031(5) 0.036(6) 0.011(5) 0.015(5) 0.000(5)
C100 0.035(6) 0.032(5) 0.037(6) 0.010(4) 0.018(5) -0.005(4)
C101 0.045(6) 0.035(6) 0.026(5) 0.004(4) 0.012(5) -0.004(5)
C102 0.038(6) 0.040(6) 0.035(6) 0.007(5) 0.009(5) -0.003(5)
C103 0.049(7) 0.042(6) 0.043(6) -0.009(5) 0.012(5) 0.003(5)
C104 0.037(6) 0.041(6) 0.038(6) -0.004(5) 0.003(5) -0.002(5)
C105 0.052(7) 0.043(6) 0.043(6) -0.001(5) 0.017(6) -0.004(5)
C106 0.117(11) 0.043(7) 0.065(8) -0.022(6) 0.039(8) -0.032(7)
C107 0.075(8) 0.047(7) 0.041(6) -0.005(5) 0.021(6) 0.008(6)
C108 0.060(8) 0.059(7) 0.051(7) -0.010(6) 0.028(6) -0.015(6)
C109 0.048(6) 0.038(6) 0.040(6) 0.001(5) 0.010(5) -0.005(5)
C110 0.040(7) 0.122(11) 0.051(7) 0.018(7) 0.014(6) 0.021(7)
C111 0.058(8) 0.043(7) 0.089(9) 0.021(6) 0.015(7) 0.006(6)
C112 0.042(6) 0.054(7) 0.060(7) 0.002(6) 0.014(6) -0.002(5)
C113 0.080(9) 0.058(8) 0.070(8) -0.015(6) 0.003(7) -0.036(7)
Cl1 0.077(2) 0.0403(16) 0.0621(18) -0.0070(14) 0.0092(16) -0.0194(14)
Cl2 0.069(2) 0.062(2) 0.085(2) 0.0088(17) -0.0015(18) -0.0258(16)
C114 0.047(7) 0.060(7) 0.055(7) 0.007(6) 0.003(6) 0.006(5)
Cl3 0.093(2) 0.069(2) 0.0503(18) -0.0043(15) 0.0120(17) -0.0235(17)
Cl4 0.063(2) 0.069(2) 0.096(2) 0.0083(18) 0.0119(19) -0.0090(16)
C115 0.107(11) 0.095(10) 0.042(7) 0.000(7) 0.007(7) 0.036(8)
Cl5 0.152(4) 0.083(3) 0.072(2) 0.020(2) 0.018(2) 0.026(2)
Cl6 0.114(3) 0.118(3) 0.068(2) -0.001(2) -0.012(2) 0.016(2)
C116 0.044(6) 0.060(7) 0.055(7) 0.004(6) 0.006(6) 0.005(5)
Cl7 0.079(2) 0.073(2) 0.081(2) 0.0083(18) 0.0110(19) -0.0256(18)
Cl8 0.102(3) 0.0490(19) 0.108(3) -0.0261(19) 0.010(2) 0.0077(18)
Cl9 0.095(3) 0.061(2) 0.098(3) 0.0060(19) 0.024(2) 0.0029(18)
Cl10 0.079(2) 0.073(2) 0.103(3) -0.032(2) -0.003(2) 0.0071(18)
Cl11 0.113(3) 0.094(3) 0.158(4) -0.016(3) -0.006(3) -0.008(3)

loop_
_atom_type_symbol
_atom_type_description
_atom_type_scat_dispersion_real
_atom_type_scat_dispersion_imag
_atom_type_scat_source
C C 0.0033 0.0016 'International Tables Vol C Tables 4.2.6.8 and 6.1.1.4'
H H 0.0000 0.0000 'International Tables Vol C Tables 4.2.6.8 and 6.1.1.4'
N N 0.0061 0.0033 'International Tables Vol C Tables 4.2.6.8 and 6.1.1.4'
S S 0.1246 0.1234 'International Tables Vol C Tables 4.2.6.8 and 6.1.1.4'
Zn Zn 0.2839 1.4301 'International Tables Vol C Tables 4.2.6.8 and 6.1.1.4'
I I -0.4742 1.8119 'International Tables Vol C Tables 4.2.6.8 and 6.1.1.4'
Pt Pt -1.7033 8.3905 'International Tables Vol C Tables 4.2.6.8 and 6.1.1.4'
Cl Cl 0.1484 0.1585 'International Tables Vol C Tables 4.2.6.8 and 6.1.1.4'

loop_
_geom_angle_atom_site_label_1
_geom_angle_atom_site_label_2
_geom_angle_atom_site_label_3
_geom_angle
N6 Pt1 N5 78.8(3)
N6 Pt1 S1 97.8(2)
N5 Pt1 S1 174.30(19)
N6 Pt1 S3 173.3(2)
N5 Pt1 S3 94.5(2)
S1 Pt1 S3 88.87(9)
N7 Pt2 N8 78.7(3)
N7 Pt2 S4 97.8(2)
N8 Pt2 S4 175.7(2)
N7 Pt2 S2 172.85(19)
N8 Pt2 S2 96.1(2)
S4 Pt2 S2 87.26(9)
N2 Zn1 N1 104.5(3)
N2 Zn1 I1 106.6(2)
N1 Zn1 I1 111.39(19)
N2 Zn1 I2 107.1(2)
N1 Zn1 I2 107.4(2)
I1 Zn1 I2 118.80(4)
N3 Zn2 N4 106.1(3)
N3 Zn2 I4 106.9(2)
N4 Zn2 I4 104.58(19)
N3 Zn2 I3 107.2(2)
N4 Zn2 I3 108.55(19)
I4 Zn2 I3 122.51(5)
C3 S1 Pt1 108.0(3)
C8 S2 Pt2 107.7(3)
C13 S3 Pt1 105.9(3)
C18 S4 Pt2 110.3(3)
C5 N1 C1 117.0(7)
C5 N1 Zn1 123.1(6)
C1 N1 Zn1 119.9(6)
C6 N2 C10 116.5(7)
C6 N2 Zn1 121.5(6)
C10 N2 Zn1 121.7(6)
C15 N3 C11 116.3(7)
C15 N3 Zn2 121.2(6)
C11 N3 Zn2 122.4(6)
C20 N4 C16 115.0(7)
C20 N4 Zn2 125.6(6)
C16 N4 Zn2 119.2(5)
C21 N5 C25 117.1(7)
C21 N5 Pt1 127.0(6)
C25 N5 Pt1 115.7(6)
C30 N6 C26 117.6(7)
C30 N6 Pt1 126.4(6)
C26 N6 Pt1 115.5(6)
C43 N7 C39 117.4(8)
C43 N7 Pt2 116.6(6)
C39 N7 Pt2 126.0(6)
C48 N8 C44 117.8(7)
C48 N8 Pt2 127.2(6)
C44 N8 Pt2 114.9(5)
N1 C1 C2 122.5(8)
C3 C2 C1 120.1(8)
C2 C3 C4 116.8(8)
C2 C3 S1 124.7(7)
C4 C3 S1 118.5(7)
C5 C4 C3 120.0(8)
N1 C5 C4 123.6(8)
N2 C6 C7 123.8(8)
C6 C7 C8 119.2(8)
C7 C8 C9 118.0(8)
C7 C8 S2 124.2(7)
C9 C8 S2 117.8(6)
C10 C9 C8 118.4(8)
N2 C10 C9 124.0(9)
N3 C11 C12 122.4(8)
C13 C12 C11 120.7(8)
C12 C13 C14 117.2(8)
C12 C13 S3 118.1(7)
C14 C13 S3 124.6(6)
C13 C14 C15 119.2(8)
N3 C15 C14 124.1(8)
C17 C16 N4 124.7(8)
C16 C17 C18 121.0(8)
C19 C18 C17 114.5(7)
C19 C18 S4 126.6(6)
C17 C18 S4 118.9(6)
C20 C19 C18 120.9(8)
N4 C20 C19 123.8(8)
N5 C21 C22 122.5(9)
C21 C22 C23 121.6(9)
C24 C23 C22 115.0(8)
C24 C23 C31 122.5(9)
C22 C23 C31 122.4(9)
C25 C24 C23 121.8(9)
N5 C25 C24 121.9(8)
N5 C25 C26 114.0(8)
C24 C25 C26 124.1(8)
N6 C26 C27 122.3(8)
N6 C26 C25 115.0(7)
C27 C26 C25 122.7(8)
C26 C27 C28 121.0(8)
C29 C28 C27 116.6(8)
C29 C28 C35 121.7(8)
C27 C28 C35 121.5(9)
C28 C29 C30 120.6(8)
N6 C30 C29 121.8(8)
C33 C31 C34 108.1(9)
C33 C31 C23 109.4(9)
C34 C31 C23 114.2(8)
C33 C31 C32 110.9(11)
C34 C31 C32 106.6(9)
C23 C31 C32 107.5(8)
C36 C35 C37 107.6(7)
C36 C35 C38 109.8(9)
C37 C35 C38 110.8(8)
C36 C35 C28 111.7(8)
C37 C35 C28 111.6(8)
C38 C35 C28 105.5(7)
N7 C39 C40 122.3(8)
C39 C40 C41 120.7(9)
C42 C41 C40 115.9(9)
C42 C41 C49 121.0(9)
C40 C41 C49 123.0(9)
C43 C42 C41 121.7(9)
N7 C43 C42 122.1(8)
N7 C43 C44 114.2(8)
C42 C43 C44 123.6(8)
N8 C44 C45 120.3(8)
N8 C44 C43 115.2(7)
C45 C44 C43 124.5(8)
C44 C45 C46 121.4(8)
C47 C46 C45 115.6(8)
C47 C46 C53 122.5(8)
C45 C46 C53 121.9(8)
C48 C47 C46 122.6(8)
N8 C48 C47 122.1(8)
C52 C49 C50 109.2(11)
C52 C49 C41 111.4(9)
C50 C49 C41 107.6(9)
C52 C49 C51 107.7(10)
C50 C49 C51 110.6(10)
C41 C49 C51 110.3(9)
C56 C53 C46 109.7(7)
C56 C53 C55 109.0(8)
C46 C53 C55 112.2(8)
C56 C53 C54 107.5(8)
C46 C53 C54 108.7(8)
C55 C53 C54 109.6(7)
N13 Pt3 N14 79.4(3)
N13 Pt3 S7 98.0(2)
N14 Pt3 S7 173.5(2)
N13 Pt3 S5 173.6(2)
N14 Pt3 S5 94.8(2)
S7 Pt3 S5 88.07(9)
N16 Pt4 N15 79.3(3)
N16 Pt4 S8 173.4(2)
N15 Pt4 S8 96.9(2)
N16 Pt4 S6 96.1(2)
N15 Pt4 S6 175.4(2)
S8 Pt4 S6 87.72(9)
N9 Zn3 N10 100.2(3)
N9 Zn3 I5 107.7(2)
N10 Zn3 I5 111.0(2)
N9 Zn3 I6 109.1(2)
N10 Zn3 I6 108.0(2)
I5 Zn3 I6 119.14(5)
N11 Zn4 N12 100.7(3)
N11 Zn4 I7 112.4(2)
N12 Zn4 I7 106.8(2)
N11 Zn4 I8 106.7(2)
N12 Zn4 I8 107.5(2)
I7 Zn4 I8 120.84(5)
C59 S5 Pt3 103.0(3)
C64 S6 Pt4 108.8(3)
C69 S7 Pt3 111.0(3)
C74 S8 Pt4 108.1(3)
C57 N9 C61 114.3(9)
C57 N9 Zn3 121.2(7)
C61 N9 Zn3 124.1(6)
C62 N10 C66 115.9(8)
C62 N10 Zn3 123.0(6)
C66 N10 Zn3 120.9(6)
C67 N11 C71 116.5(8)
C67 N11 Zn4 119.7(6)
C71 N11 Zn4 123.3(6)
C76 N12 C72 116.7(8)
C76 N12 Zn4 121.7(6)
C72 N12 Zn4 121.0(6)
C77 N13 C81 118.6(7)
C77 N13 Pt3 125.5(6)
C81 N13 Pt3 115.7(5)
C86 N14 C82 118.1(7)
C86 N14 Pt3 125.8(6)
C82 N14 Pt3 116.0(6)
C95 N15 C99 119.1(8)
C95 N15 Pt4 126.0(6)
C99 N15 Pt4 114.6(6)
C104 N16 C100 117.7(8)
C104 N16 Pt4 126.4(6)
C100 N16 Pt4 115.7(6)
N9 C57 C58 126.5(10)
C59 C58 C57 118.6(10)
C60 C59 C58 115.0(9)
C60 C59 S5 121.3(7)
C58 C59 S5 123.7(8)
C59 C60 C61 121.5(9)
N9 C61 C60 124.0(9)
N10 C62 C63 124.6(8)
C62 C63 C64 121.4(9)
C65 C64 C63 114.7(8)
C65 C64 S6 118.6(7)
C63 C64 S6 126.8(7)
C64 C65 C66 121.1(9)
N10 C66 C65 122.3(8)
N11 C67 C68 124.6(9)
C67 C68 C69 118.8(9)
C70 C69 C68 116.7(8)
C70 C69 S7 126.6(7)
C68 C69 S7 116.7(7)
C71 C70 C69 120.3(9)
N11 C71 C70 122.9(9)
N12 C72 C73 123.9(9)
C72 C73 C74 120.1(8)
C75 C74 C73 114.9(8)
C75 C74 S8 126.1(7)
C73 C74 S8 119.1(7)
C76 C75 C74 121.4(9)
N12 C76 C75 123.0(9)
N13 C77 C78 122.6(8)
C77 C78 C79 121.3(8)
C80 C79 C78 115.4(8)
C80 C79 C87 124.4(8)
C78 C79 C87 120.2(7)
C79 C80 C81 121.2(8)
N13 C81 C80 120.7(8)
N13 C81 C82 115.1(7)
C80 C81 C82 124.2(8)
N14 C82 C83 121.2(8)
N14 C82 C81 113.5(7)
C83 C82 C81 125.2(8)
C82 C83 C84 120.7(8)
C85 C84 C83 115.7(8)
C85 C84 C91 122.1(8)
C83 C84 C91 122.1(8)
C86 C85 C84 121.5(9)
N14 C86 C85 122.7(9)
C90 C87 C79 112.2(7)
C90 C87 C89 109.9(8)
C79 C87 C89 107.2(7)
C90 C87 C88 109.1(8)
C79 C87 C88 109.7(7)
C89 C87 C88 108.6(8)
C84 C91 C94 107.2(7)
C84 C91 C93 112.7(7)
C94 C91 C93 107.2(9)
C84 C91 C92 112.3(7)
C94 C91 C92 108.8(8)
C93 C91 C92 108.6(8)
N15 C95 C96 121.2(9)
C95 C96 C97 121.5(9)
C98 C97 C96 116.4(9)
C98 C97 C105 121.4(9)
C96 C97 C105 122.1(9)
C97 C98 C99 119.8(9)
N15 C99 C98 121.8(8)
N15 C99 C100 115.8(8)
C98 C99 C100 122.5(9)
N16 C100 C101 122.7(8)
N16 C100 C99 114.1(8)
C101 C100 C99 123.1(9)
C100 C101 C102 120.5(9)
C101 C102 C103 116.5(9)
C101 C102 C109 122.4(9)
C103 C102 C109 121.1(8)
C104 C103 C102 119.5(9)
N16 C104 C103 123.1(9)
C108 C105 C106 108.5(9)
C108 C105 C107 109.1(8)
C106 C105 C107 109.1(8)
C108 C105 C97 113.0(8)
C106 C105 C97 105.8(8)
C107 C105 C97 111.2(8)
C102 C109 C111 113.6(8)
C102 C109 C110 110.5(8)
C111 C109 C110 108.0(9)
C102 C109 C112 107.9(8)
C111 C109 C112 107.2(8)
C110 C109 C112 109.6(8)
Cl1 C113 Cl2 112.0(5)
Cl3 C114 Cl4 112.7(6)
Cl6 C115 Cl5 113.2(6)
Cl7 C116 Cl8 111.1(6)
Cl9 C117 Cl10 126.4(11)
Cl1A C118 Cl11 119.4(18)
Cl1A C118 Cl1B 43.2(8)
Cl11 C118 Cl1B 125.2(19)
Cl2A C119 Cl12 104.2(14)
Cl2A C119 Cl2B 96.7(14)
Cl12 C119 Cl2B 97.7(14)
Cl4B C120 Cl3B 60.4(10)
Cl4B C120 Cl3A 144.8(17)
Cl3B C120 Cl3A 100.9(12)
Cl4B C120 Cl4A 101.6(14)
Cl3B C120 Cl4A 42.1(7)
Cl3A C120 Cl4A 71.2(10)
Cl5B C121 Cl6B 79.6(15)
Cl5B C121 Cl5A 106.8(14)
Cl6B C121 Cl5A 139(3)
Cl5B C121 Cl6A 50.6(11)
Cl6B C121 Cl6A 115(2)
Cl5A C121 Cl6A 56.3(11)

loop_
_geom_bond_atom_site_label_1
_geom_bond_atom_site_label_2
_geom_bond_distance
Pt1 N6 2.063(7)
Pt1 N5 2.068(7)
Pt1 S1 2.290(2)
Pt1 S3 2.294(2)
Pt2 N7 2.047(7)
Pt2 N8 2.063(7)
Pt2 S4 2.282(2)
Pt2 S2 2.287(2)
Zn1 N2 2.026(7)
Zn1 N1 2.046(7)
Zn1 I1 2.5425(12)
Zn1 I2 2.5647(12)
Zn2 N3 2.051(7)
Zn2 N4 2.061(7)
Zn2 I4 2.5691(11)
Zn2 I3 2.5711(12)
S1 C3 1.741(8)
S2 C8 1.747(8)
S3 C13 1.761(9)
S4 C18 1.722(8)
N1 C5 1.324(10)
N1 C1 1.359(10)
N2 C6 1.337(10)
N2 C10 1.347(11)
N3 C15 1.333(10)
N3 C11 1.352(10)
N4 C20 1.350(10)
N4 C16 1.354(10)
N5 C21 1.326(10)
N5 C25 1.364(10)
N6 C30 1.349(10)
N6 C26 1.351(10)
N7 C43 1.358(10)
N7 C39 1.364(10)
N8 C48 1.351(10)
N8 C44 1.371(10)
C1 C2 1.386(11)
C2 C3 1.377(11)
C3 C4 1.395(11)
C4 C5 1.374(11)
C6 C7 1.381(11)
C7 C8 1.379(11)
C8 C9 1.406(12)
C9 C10 1.374(11)
C11 C12 1.383(11)
C12 C13 1.370(11)
C13 C14 1.381(11)
C14 C15 1.383(11)
C16 C17 1.333(11)
C17 C18 1.411(11)
C18 C19 1.402(11)
C19 C20 1.361(11)
C21 C22 1.375(12)
C22 C23 1.387(13)
C23 C24 1.380(12)
C23 C31 1.514(12)
C24 C25 1.368(12)
C25 C26 1.490(11)
C26 C27 1.376(11)
C27 C28 1.386(11)
C28 C29 1.375(12)
C28 C35 1.536(12)
C29 C30 1.402(11)
C31 C33 1.492(14)
C31 C34 1.516(13)
C31 C32 1.547(14)
C35 C36 1.512(13)
C35 C37 1.532(12)
C35 C38 1.527(12)
C39 C40 1.380(12)
C40 C41 1.398(13)
C41 C42 1.395(12)
C41 C49 1.526(13)
C42 C43 1.368(12)
C43 C44 1.464(11)
C44 C45 1.393(11)
C45 C46 1.392(11)
C46 C47 1.371(12)
C46 C53 1.525(11)
C47 C48 1.354(11)
C49 C52 1.516(14)
C49 C50 1.527(15)
C49 C51 1.544(14)
C53 C56 1.517(12)
C53 C55 1.524(12)
C53 C54 1.537(13)
Pt3 N13 2.028(7)
Pt3 N14 2.060(7)
Pt3 S7 2.281(2)
Pt3 S5 2.300(2)
Pt4 N16 2.047(7)
Pt4 N15 2.062(7)
Pt4 S8 2.289(2)
Pt4 S6 2.295(3)
Zn3 N9 2.032(7)
Zn3 N10 2.046(7)
Zn3 I5 2.5498(12)
Zn3 I6 2.5675(12)
Zn4 N11 2.034(7)
Zn4 N12 2.055(7)
Zn4 I7 2.5550(13)
Zn4 I8 2.5683(12)
S5 C59 1.742(9)
S6 C64 1.723(9)
S7 C69 1.733(9)
S8 C74 1.729(9)
N9 C57 1.283(12)
N9 C61 1.299(11)
N10 C62 1.333(10)
N10 C66 1.346(10)
N11 C67 1.327(11)
N11 C71 1.344(10)
N12 C76 1.324(11)
N12 C72 1.337(11)
N13 C77 1.333(10)
N13 C81 1.376(10)
N14 C86 1.339(10)
N14 C82 1.368(10)
N15 C95 1.335(10)
N15 C99 1.340(11)
N16 C104 1.327(10)
N16 C100 1.354(11)
C57 C58 1.393(14)
C58 C59 1.357(13)
C59 C60 1.358(12)
C60 C61 1.372(13)
C62 C63 1.336(11)
C63 C64 1.395(11)
C64 C65 1.384(12)
C65 C66 1.387(12)
C67 C68 1.380(12)
C68 C69 1.398(12)
C69 C70 1.387(11)
C70 C71 1.380(12)
C72 C73 1.364(12)
C73 C74 1.408(12)
C74 C75 1.382(11)
C75 C76 1.376(12)
C77 C78 1.380(11)
C78 C79 1.414(11)
C79 C80 1.401(11)
C79 C87 1.519(11)
C80 C81 1.404(11)
C81 C82 1.480(11)
C82 C83 1.382(11)
C83 C84 1.405(11)
C84 C85 1.391(12)
C84 C91 1.503(11)
C85 C86 1.359(12)
C87 C90 1.507(12)
C87 C89 1.533(12)
C87 C88 1.533(12)
C91 C94 1.534(13)
C91 C93 1.528(12)
C91 C92 1.528(12)
C95 C96 1.383(12)
C96 C97 1.387(13)
C97 C98 1.385(12)
C97 C105 1.561(13)
C98 C99 1.405(12)
C99 C100 1.481(12)
C100 C101 1.371(12)
C101 C102 1.387(12)
C102 C103 1.409(12)
C102 C109 1.513(13)
C103 C104 1.386(12)
C105 C108 1.488(14)
C105 C106 1.542(13)
C105 C107 1.542(12)
C109 C111 1.537(13)
C109 C110 1.542(13)
C109 C112 1.545(12)
C113 Cl1 1.750(11)
C113 Cl2 1.772(11)
C114 Cl3 1.745(10)
C114 Cl4 1.754(10)
C115 Cl6 1.721(13)
C115 Cl5 1.784(13)
C116 Cl7 1.744(10)
C116 Cl8 1.773(10)
C117 Cl9 1.614(17)
C117 Cl10 1.721(18)
C118 Cl1A 1.58(3)
C118 Cl11 1.65(3)
C118 Cl1B 1.69(3)
C119 Cl2A 1.659(15)
C119 Cl12 1.67(2)
C119 Cl2B 1.831(17)
C120 Cl4B 1.66(2)
C120 Cl3B 1.75(2)
C120 Cl3A 1.79(2)
C120 Cl4A 1.80(2)
C121 Cl5B 1.564(17)
C121 Cl6B 1.613(18)
C121 Cl5A 1.664(17)
C121 Cl6A 1.902(18)
